data_4066274
loop_
_publ_author_name
'Unverhau, Kerstin'
'L\"ubbe, Gerrit'
'Wibbeling, Birgit'
'Fr\"ohlich, Roland'
'Kehr, Gerald'
'Erker, Gerhard'

_publ_section_title
;
 Frustrated Lewis Pair Reactions at the [3]Ferrocenophane
 Framework&#x2020;
;
_journal_issue 21
_journal_name_full Organometallics
_journal_page_first 5320
_journal_paper_doi 10.1021/om100378y
_journal_volume 29
_journal_year 2010
_chemical_formula_sum 'C24 H30 Fe N2'
_chemical_formula_weight 402.35
_chemical_name_systematic
; 
 ? 
;
_space_group_IT_number 14
_symmetry_cell_setting monoclinic
_symmetry_space_group_name_Hall '-P 2yn'
_symmetry_space_group_name_H-M 'P 1 21/n 1'
_atom_sites_solution_hydrogens 'at N2 from difmap, others geom'
_atom_sites_solution_primary direct
_atom_sites_solution_secondary difmap
_audit_creation_method SHELXL-97
_cell_angle_alpha 90.00
_cell_angle_beta 109.420(1)
_cell_angle_gamma 90.00
_cell_formula_units_Z 4
_cell_length_a 13.9568(2)
_cell_length_b 9.0606(1)
_cell_length_c 17.0797(3)
_cell_measurement_reflns_used 3267
_cell_measurement_temperature 223(2)
_cell_measurement_theta_max 27.88
_cell_measurement_theta_min 4.08
_cell_volume 2036.97(5)
_computing_cell_refinement 'Collect (Nonius B.V., 1998)'
_computing_data_collection 'Collect (Nonius B.V., 1998)'
_computing_data_reduction 'Denzo-SMN (Otwinowski & Minor, 1997)'
_computing_molecular_graphics 'XP (BrukerAXS, 2000)'
_computing_publication_material 'SHELXL-97 (Sheldrick, 1997)'
_computing_structure_refinement 'SHELXL-97 (Sheldrick, 1997)'
_computing_structure_solution 'SHELXS-97 (Sheldrick, 1990)'
_diffrn_ambient_temperature 223(2)
_diffrn_measured_fraction_theta_full 0.981
_diffrn_measured_fraction_theta_max 0.981
_diffrn_measurement_device_type 'Nonius KappaCCD APEXII'
_diffrn_measurement_method '\w and \f scans'
_diffrn_radiation_monochromator 'Montel mirror'
_diffrn_radiation_source 'rotating anode Nonius FR591'
_diffrn_radiation_type MoK\a
_diffrn_radiation_wavelength 0.71073
_diffrn_reflns_av_R_equivalents 0.030
_diffrn_reflns_av_sigmaI/netI 0.0337
_diffrn_reflns_limit_h_max 18
_diffrn_reflns_limit_h_min -18
_diffrn_reflns_limit_k_max 11
_diffrn_reflns_limit_k_min -11
_diffrn_reflns_limit_l_max 22
_diffrn_reflns_limit_l_min -22
_diffrn_reflns_number 10474
_diffrn_reflns_theta_full 27.88
_diffrn_reflns_theta_max 27.88
_diffrn_reflns_theta_min 4.24
_exptl_absorpt_coefficient_mu 0.751
_exptl_absorpt_correction_T_max 0.9778
_exptl_absorpt_correction_T_min 0.8061
_exptl_absorpt_correction_type multi-scan
_exptl_absorpt_process_details 'Denzo (Otwinowski, Borek, Majewski & Minor, 2003)'
_exptl_crystal_colour yellow
_exptl_crystal_density_diffrn 1.312
_exptl_crystal_density_method 'not measured'
_exptl_crystal_description plate
_exptl_crystal_F_000 856
_exptl_crystal_size_max 0.30
_exptl_crystal_size_mid 0.25
_exptl_crystal_size_min 0.03
_refine_diff_density_max 0.342
_refine_diff_density_min -0.322
_refine_diff_density_rms 0.053
_refine_ls_extinction_method none
_refine_ls_goodness_of_fit_ref 1.080
_refine_ls_hydrogen_treatment mixed
_refine_ls_matrix_type full
_refine_ls_number_parameters 251
_refine_ls_number_reflns 4765
_refine_ls_number_restraints 0
_refine_ls_restrained_S_all 1.080
_refine_ls_R_factor_all 0.0524
_refine_ls_R_factor_gt 0.0444
_refine_ls_shift/su_max 0.001
_refine_ls_shift/su_mean 0.000
_refine_ls_structure_factor_coef Fsqd
_refine_ls_weighting_details 'calc w=1/[\s^2^(Fo^2^)+(0.0305P)^2^+1.9984P] where P=(Fo^2^+2Fc^2^)/3'
_refine_ls_weighting_scheme calc
_refine_ls_wR_factor_gt 0.1020
_refine_ls_wR_factor_ref 0.1084
_reflns_number_gt 4179
_reflns_number_total 4765
_reflns_threshold_expression >2sigma(I)
_cod_data_source_file om100378y_si_002.cif
_cod_data_source_block erk5426
_cod_original_sg_symbol_H-M P21/n
_cod_database_code 4066274

loop_
_symmetry_equiv_pos_as_xyz
'x, y, z'
'-x+1/2, y+1/2, -z+1/2'
'-x, -y, -z'
'x-1/2, -y-1/2, z-1/2'

loop_
_atom_site_label
_atom_site_type_symbol
_atom_site_fract_x
_atom_site_fract_y
_atom_site_fract_z
_atom_site_U_iso_or_equiv
_atom_site_adp_type
_atom_site_occupancy
_atom_site_symmetry_multiplicity
_atom_site_calc_flag
_atom_site_refinement_flags
Fe Fe 0.83157(2) 0.50881(3) 0.048729(19) 0.03044(10) Uani 1 1 d .
N1 N 0.65550(14) 0.1784(2) 0.08332(12) 0.0355(4) Uani 1 1 d .
N2 N 0.74741(15) 0.2122(2) -0.04518(12) 0.0349(4) Uani 1 1 d .
H2A H 0.689(2) 0.211(3) -0.0371(16) 0.042 Uiso 1 1 d .
C1 C 0.70449(17) 0.6064(2) 0.05244(14) 0.0349(5) Uani 1 1 d .
C2 C 0.79136(18) 0.6922(3) 0.09764(16) 0.0403(5) Uani 1 1 d .
H2 H 0.8106 0.7166 0.1543 0.048 Uiso 1 1 calc R
C3 C 0.84365(19) 0.7344(3) 0.04276(17) 0.0452(6) Uani 1 1 d .
H3 H 0.9036 0.7906 0.0568 0.054 Uiso 1 1 calc R
C4 C 0.7898(2) 0.6773(3) -0.03666(17) 0.0440(6) Uani 1 1 d .
H4 H 0.8080 0.6883 -0.0846 0.053 Uiso 1 1 calc R
C5 C 0.70341(18) 0.6000(3) -0.03140(14) 0.0374(5) Uani 1 1 d .
H5 H 0.6540 0.5527 -0.0756 0.045 Uiso 1 1 calc R
C6 C 0.63203(17) 0.5281(2) 0.08678(14) 0.0340(5) Uani 1 1 d .
H6 H 0.5857 0.4678 0.0416 0.041 Uiso 1 1 calc R
C7 C 0.56711(19) 0.6400(3) 0.11476(17) 0.0454(6) Uani 1 1 d .
H7A H 0.6107 0.6997 0.1597 0.068 Uiso 1 1 calc R
H7B H 0.5183 0.5877 0.1338 0.068 Uiso 1 1 calc R
H7C H 0.5313 0.7033 0.0685 0.068 Uiso 1 1 calc R
C8 C 0.68684(18) 0.4238(3) 0.15870(14) 0.0369(5) Uani 1 1 d .
H8A H 0.7421 0.4790 0.1986 0.044 Uiso 1 1 calc R
H8B H 0.6388 0.3964 0.1870 0.044 Uiso 1 1 calc R
C9 C 0.73163(16) 0.2812(2) 0.13662(13) 0.0334(4) Uani 1 1 d .
H9 H 0.7643 0.2288 0.1897 0.040 Uiso 1 1 calc R
C10 C 0.81503(16) 0.3129(2) 0.10063(13) 0.0302(4) Uani 1 1 d .
C11 C 0.90862(16) 0.3834(3) 0.14756(14) 0.0367(5) Uani 1 1 d .
H11 H 0.9274 0.4106 0.2038 0.044 Uiso 1 1 calc R
C12 C 0.96834(17) 0.4056(3) 0.09562(15) 0.0389(5) Uani 1 1 d .
H12 H 1.0325 0.4510 0.1109 0.047 Uiso 1 1 calc R
C13 C 0.91309(16) 0.3465(2) 0.01585(15) 0.0357(5) Uani 1 1 d .
H13 H 0.9345 0.3471 -0.0308 0.043 Uiso 1 1 calc R
C14 C 0.81994(16) 0.2864(2) 0.01883(14) 0.0315(4) Uani 1 1 d .
C15 C 0.7013(2) 0.0312(3) 0.08874(17) 0.0452(6) Uani 1 1 d .
H15A H 0.7645 0.0383 0.0770 0.068 Uiso 1 1 calc R
H15B H 0.6549 -0.0339 0.0486 0.068 Uiso 1 1 calc R
H15C H 0.7146 -0.0081 0.1442 0.068 Uiso 1 1 calc R
C16 C 0.5643(2) 0.1654(3) 0.10703(17) 0.0490(6) Uani 1 1 d .
H16A H 0.5220 0.0859 0.0759 0.074 Uiso 1 1 calc R
H16B H 0.5265 0.2574 0.0950 0.074 Uiso 1 1 calc R
H16C H 0.5837 0.1445 0.1660 0.074 Uiso 1 1 calc R
C17 C 0.73971(18) 0.2393(3) -0.13113(14) 0.0391(5) Uani 1 1 d .
H17 H 0.7401 0.3472 -0.1404 0.047 Uiso 1 1 calc R
C18 C 0.6390(2) 0.1759(4) -0.18692(18) 0.0590(8) Uani 1 1 d .
H18A H 0.6371 0.0708 -0.1768 0.089 Uiso 1 1 calc R
H18B H 0.6324 0.1924 -0.2446 0.089 Uiso 1 1 calc R
H18C H 0.5835 0.2242 -0.1749 0.089 Uiso 1 1 calc R
C19 C 0.82609(18) 0.1693(3) -0.15318(14) 0.0363(5) Uani 1 1 d .
C20 C 0.8564(2) 0.2291(4) -0.21595(17) 0.0547(7) Uani 1 1 d .
H20 H 0.8257 0.3161 -0.2427 0.066 Uiso 1 1 calc R
C21 C 0.9321(3) 0.1609(5) -0.2395(2) 0.0741(11) Uani 1 1 d .
H21 H 0.9516 0.2015 -0.2825 0.089 Uiso 1 1 calc R
C22 C 0.9784(2) 0.0349(5) -0.2003(2) 0.0681(9) Uani 1 1 d .
H22 H 1.0296 -0.0107 -0.2161 0.082 Uiso 1 1 calc R
C23 C 0.9496(2) -0.0233(4) -0.1382(2) 0.0608(8) Uani 1 1 d .
H23 H 0.9815 -0.1091 -0.1109 0.073 Uiso 1 1 calc R
C24 C 0.8738(2) 0.0421(3) -0.11486(17) 0.0441(6) Uani 1 1 d .
H24 H 0.8544 -0.0006 -0.0723 0.053 Uiso 1 1 calc R

loop_
_atom_site_aniso_label
_atom_site_aniso_U_11
_atom_site_aniso_U_22
_atom_site_aniso_U_33
_atom_site_aniso_U_23
_atom_site_aniso_U_13
_atom_site_aniso_U_12
Fe 0.02872(16) 0.02891(17) 0.03246(17) -0.00146(12) 0.00853(12) 0.00232(12)
N1 0.0351(9) 0.0355(10) 0.0372(10) 0.0001(8) 0.0138(8) 0.0006(8)
N2 0.0352(9) 0.0392(10) 0.0328(9) -0.0074(8) 0.0148(8) -0.0023(8)
C1 0.0346(10) 0.0312(11) 0.0376(11) 0.0011(9) 0.0105(9) 0.0091(9)
C2 0.0427(12) 0.0317(11) 0.0445(13) -0.0069(10) 0.0118(10) 0.0037(9)
C3 0.0440(13) 0.0280(11) 0.0638(17) -0.0018(11) 0.0184(12) -0.0011(10)
C4 0.0500(14) 0.0367(12) 0.0504(14) 0.0100(11) 0.0233(12) 0.0084(11)
C5 0.0368(11) 0.0377(12) 0.0350(11) 0.0040(9) 0.0083(9) 0.0079(9)
C6 0.0339(11) 0.0343(11) 0.0344(11) -0.0048(9) 0.0120(9) 0.0047(9)
C7 0.0431(13) 0.0451(14) 0.0520(15) -0.0031(11) 0.0211(11) 0.0132(11)
C8 0.0403(12) 0.0416(12) 0.0311(11) -0.0021(9) 0.0150(9) 0.0036(10)
C9 0.0360(11) 0.0363(11) 0.0282(10) 0.0018(9) 0.0112(8) 0.0045(9)
C10 0.0315(10) 0.0291(10) 0.0293(10) 0.0014(8) 0.0091(8) 0.0052(8)
C11 0.0322(10) 0.0385(12) 0.0336(11) -0.0014(9) 0.0033(9) 0.0069(9)
C12 0.0276(10) 0.0382(12) 0.0474(13) -0.0010(10) 0.0078(9) 0.0050(9)
C13 0.0326(10) 0.0339(11) 0.0443(12) 0.0005(9) 0.0176(9) 0.0051(9)
C14 0.0336(10) 0.0289(10) 0.0341(10) -0.0009(8) 0.0140(8) 0.0044(8)
C15 0.0562(15) 0.0320(12) 0.0500(14) 0.0015(10) 0.0213(12) -0.0001(11)
C16 0.0454(14) 0.0548(15) 0.0527(15) 0.0009(13) 0.0242(12) -0.0045(12)
C17 0.0478(13) 0.0349(11) 0.0333(11) -0.0013(9) 0.0119(10) 0.0080(10)
C18 0.0430(14) 0.082(2) 0.0449(15) -0.0183(15) 0.0052(11) 0.0124(14)
C19 0.0439(12) 0.0366(11) 0.0296(10) -0.0066(9) 0.0140(9) -0.0039(10)
C20 0.0659(17) 0.0616(17) 0.0401(14) 0.0041(13) 0.0219(13) -0.0067(14)
C21 0.072(2) 0.116(3) 0.0476(17) -0.0177(19) 0.0384(16) -0.031(2)
C22 0.0503(16) 0.097(3) 0.0622(19) -0.0332(19) 0.0253(15) -0.0033(17)
C23 0.0563(17) 0.0571(17) 0.069(2) -0.0198(15) 0.0204(15) 0.0104(14)
C24 0.0515(14) 0.0379(12) 0.0477(14) -0.0031(11) 0.0230(12) 0.0047(11)

loop_
_atom_type_symbol
_atom_type_description
_atom_type_scat_dispersion_real
_atom_type_scat_dispersion_imag
_atom_type_scat_source
C C 0.0033 0.0016 'International Tables Vol C Tables 4.2.6.8 and 6.1.1.4'
H H 0.0000 0.0000 'International Tables Vol C Tables 4.2.6.8 and 6.1.1.4'
N N 0.0061 0.0033 'International Tables Vol C Tables 4.2.6.8 and 6.1.1.4'
Fe Fe 0.3463 0.8444 'International Tables Vol C Tables 4.2.6.8 and 6.1.1.4'

loop_
_geom_angle_atom_site_label_1
_geom_angle_atom_site_label_2
_geom_angle_atom_site_label_3
_geom_angle
C1 Fe C2 41.67(9)
C1 Fe C11 116.91(9)
C2 Fe C11 105.10(10)
C1 Fe C10 98.15(9)
C2 Fe C10 116.78(9)
C11 Fe C10 41.48(9)
C1 Fe C5 41.47(9)
C2 Fe C5 68.96(10)
C11 Fe C5 153.57(10)
C10 Fe C5 116.55(9)
C1 Fe C12 156.27(10)
C2 Fe C12 124.60(10)
C11 Fe C12 40.94(9)
C10 Fe C12 69.80(9)
C5 Fe C12 162.24(10)
C1 Fe C13 154.75(9)
C2 Fe C13 163.57(10)
C11 Fe C13 68.65(9)
C10 Fe C13 69.30(9)
C5 Fe C13 123.50(10)
C12 Fe C13 40.93(9)
C1 Fe C3 69.55(10)
C2 Fe C3 40.70(10)
C11 Fe C3 124.77(10)
C10 Fe C3 155.98(10)
C5 Fe C3 68.33(10)
C12 Fe C3 113.23(10)
C13 Fe C3 129.63(10)
C1 Fe C4 69.49(10)
C2 Fe C4 68.35(10)
C11 Fe C4 162.82(10)
C10 Fe C4 155.69(10)
C5 Fe C4 40.74(10)
C12 Fe C4 128.85(10)
C13 Fe C4 112.98(10)
C3 Fe C4 40.17(10)
C1 Fe C14 116.09(9)
C2 Fe C14 153.08(9)
C11 Fe C14 68.64(9)
C10 Fe C14 41.12(8)
C5 Fe C14 104.48(9)
C12 Fe C14 68.70(9)
C13 Fe C14 40.49(8)
C3 Fe C14 162.86(10)
C4 Fe C14 124.50(10)
C16 N1 C15 108.1(2)
C16 N1 C9 113.19(19)
C15 N1 C9 108.98(18)
C14 N2 C17 120.05(19)
C14 N2 H2A 110.8(17)
C17 N2 H2A 113.7(17)
C5 C1 C2 106.7(2)
C5 C1 C6 125.9(2)
C2 C1 C6 127.2(2)
C5 C1 Fe 70.38(13)
C2 C1 Fe 69.90(13)
C6 C1 Fe 121.42(15)
C3 C2 C1 108.6(2)
C3 C2 Fe 70.97(14)
C1 C2 Fe 68.42(12)
C3 C2 H2 125.7
C1 C2 H2 125.7
Fe C2 H2 126.5
C4 C3 C2 108.0(2)
C4 C3 Fe 69.94(14)
C2 C3 Fe 68.32(13)
C4 C3 H3 126.0
C2 C3 H3 126.0
Fe C3 H3 127.3
C3 C4 C5 108.1(2)
C3 C4 Fe 69.90(14)
C5 C4 Fe 68.67(13)
C3 C4 H4 125.9
C5 C4 H4 125.9
Fe C4 H4 127.1
C4 C5 C1 108.5(2)
C4 C5 Fe 70.59(14)
C1 C5 Fe 68.15(12)
C4 C5 H5 125.8
C1 C5 H5 125.8
Fe C5 H5 127.1
C1 C6 C8 112.40(18)
C1 C6 C7 110.58(19)
C8 C6 C7 110.20(19)
C1 C6 H6 107.8
C8 C6 H6 107.8
C7 C6 H6 107.8
C6 C7 H7A 109.5
C6 C7 H7B 109.5
H7A C7 H7B 109.5
C6 C7 H7C 109.5
H7A C7 H7C 109.5
H7B C7 H7C 109.5
C9 C8 C6 117.13(18)
C9 C8 H8A 108.0
C6 C8 H8A 108.0
C9 C8 H8B 108.0
C6 C8 H8B 108.0
H8A C8 H8B 107.3
N1 C9 C10 111.24(17)
N1 C9 C8 114.43(18)
C10 C9 C8 111.76(18)
N1 C9 H9 106.3
C10 C9 H9 106.3
C8 C9 H9 106.3
C11 C10 C14 106.71(19)
C11 C10 C9 122.52(19)
C14 C10 C9 130.75(19)
C11 C10 Fe 68.92(12)
C14 C10 Fe 70.94(12)
C9 C10 Fe 123.89(14)
C12 C11 C10 109.2(2)
C12 C11 Fe 70.02(13)
C10 C11 Fe 69.59(12)
C12 C11 H11 125.4
C10 C11 H11 125.4
Fe C11 H11 126.6
C11 C12 C13 107.5(2)
C11 C12 Fe 69.04(12)
C13 C12 Fe 70.04(12)
C11 C12 H12 126.3
C13 C12 H12 126.3
Fe C12 H12 126.2
C14 C13 C12 108.6(2)
C14 C13 Fe 70.62(12)
C12 C13 Fe 69.03(12)
C14 C13 H13 125.7
C12 C13 H13 125.7
Fe C13 H13 126.2
N2 C14 C13 126.2(2)
N2 C14 C10 125.82(19)
C13 C14 C10 107.99(19)
N2 C14 Fe 129.84(15)
C13 C14 Fe 68.89(12)
C10 C14 Fe 67.94(12)
N1 C15 H15A 109.5
N1 C15 H15B 109.5
H15A C15 H15B 109.5
N1 C15 H15C 109.5
H15A C15 H15C 109.5
H15B C15 H15C 109.5
N1 C16 H16A 109.5
N1 C16 H16B 109.5
H16A C16 H16B 109.5
N1 C16 H16C 109.5
H16A C16 H16C 109.5
H16B C16 H16C 109.5
N2 C17 C19 112.41(19)
N2 C17 C18 108.1(2)
C19 C17 C18 109.32(19)
N2 C17 H17 109.0
C19 C17 H17 109.0
C18 C17 H17 109.0
C17 C18 H18A 109.5
C17 C18 H18B 109.5
H18A C18 H18B 109.5
C17 C18 H18C 109.5
H18A C18 H18C 109.5
H18B C18 H18C 109.5
C24 C19 C20 118.0(2)
C24 C19 C17 121.9(2)
C20 C19 C17 120.0(2)
C19 C20 C21 120.3(3)
C19 C20 H20 119.8
C21 C20 H20 119.8
C22 C21 C20 120.5(3)
C22 C21 H21 119.7
C20 C21 H21 119.7
C23 C22 C21 119.3(3)
C23 C22 H22 120.3
C21 C22 H22 120.3
C22 C23 C24 120.8(3)
C22 C23 H23 119.6
C24 C23 H23 119.6
C23 C24 C19 121.0(3)
C23 C24 H24 119.5
C19 C24 H24 119.5

loop_
_geom_bond_atom_site_label_1
_geom_bond_atom_site_label_2
_geom_bond_distance
Fe C1 2.002(2)
Fe C2 2.021(2)
Fe C11 2.022(2)
Fe C10 2.031(2)
Fe C5 2.031(2)
Fe C12 2.035(2)
Fe C13 2.049(2)
Fe C3 2.056(2)
Fe C4 2.057(2)
Fe C14 2.072(2)
N1 C16 1.464(3)
N1 C15 1.468(3)
N1 C9 1.477(3)
N2 C14 1.392(3)
N2 C17 1.457(3)
N2 H2A 0.87(3)
C1 C5 1.428(3)
C1 C2 1.431(3)
C1 C6 1.505(3)
C2 C3 1.418(4)
C2 H2 0.9400
C3 C4 1.412(4)
C3 H3 0.9400
C4 C5 1.423(3)
C4 H4 0.9400
C5 H5 0.9400
C6 C8 1.537(3)
C6 C7 1.538(3)
C6 H6 0.9900
C7 H7A 0.9700
C7 H7B 0.9700
C7 H7C 0.9700
C8 C9 1.536(3)
C8 H8A 0.9800
C8 H8B 0.9800
C9 C10 1.514(3)
C9 H9 0.9900
C10 C11 1.436(3)
C10 C14 1.442(3)
C11 C12 1.419(3)
C11 H11 0.9400
C12 C13 1.428(3)
C12 H12 0.9400
C13 C14 1.426(3)
C13 H13 0.9400
C15 H15A 0.9700
C15 H15B 0.9700
C15 H15C 0.9700
C16 H16A 0.9700
C16 H16B 0.9700
C16 H16C 0.9700
C17 C19 1.517(3)
C17 C18 1.524(4)
C17 H17 0.9900
C18 H18A 0.9700
C18 H18B 0.9700
C18 H18C 0.9700
C19 C24 1.382(3)
C19 C20 1.387(3)
C20 C21 1.394(5)
C20 H20 0.9400
C21 C22 1.371(5)
C21 H21 0.9400
C22 C23 1.359(5)
C22 H22 0.9400
C23 C24 1.382(4)
C23 H23 0.9400
C24 H24 0.9400

loop_
_geom_torsion_atom_site_label_1
_geom_torsion_atom_site_label_2
_geom_torsion_atom_site_label_3
_geom_torsion_atom_site_label_4
_geom_torsion
C2 Fe C1 C5 117.1(2)
C11 Fe C1 C5 -160.41(14)
C10 Fe C1 C5 -121.31(14)
C12 Fe C1 C5 -178.6(2)
C13 Fe C1 C5 -63.6(3)
C3 Fe C1 C5 80.04(15)
C4 Fe C1 C5 37.03(14)
C14 Fe C1 C5 -82.32(15)
C11 Fe C1 C2 82.48(16)
C10 Fe C1 C2 121.58(14)
C5 Fe C1 C2 -117.1(2)
C12 Fe C1 C2 64.3(3)
C13 Fe C1 C2 179.3(2)
C3 Fe C1 C2 -37.07(15)
C4 Fe C1 C2 -80.08(16)
C14 Fe C1 C2 160.58(14)
C2 Fe C1 C6 -122.1(2)
C11 Fe C1 C6 -39.6(2)
C10 Fe C1 C6 -0.48(19)
C5 Fe C1 C6 120.8(2)
C12 Fe C1 C6 -57.7(3)
C13 Fe C1 C6 57.3(3)
C3 Fe C1 C6 -159.1(2)
C4 Fe C1 C6 157.9(2)
C14 Fe C1 C6 38.5(2)
C5 C1 C2 C3 -1.3(3)
C6 C1 C2 C3 174.6(2)
Fe C1 C2 C3 59.77(16)
C5 C1 C2 Fe -61.10(15)
C6 C1 C2 Fe 114.8(2)
C1 Fe C2 C3 -120.0(2)
C11 Fe C2 C3 126.30(15)
C10 Fe C2 C3 169.16(14)
C5 Fe C2 C3 -80.83(16)
C12 Fe C2 C3 86.15(17)
C13 Fe C2 C3 61.0(4)
C4 Fe C2 C3 -36.94(15)
C14 Fe C2 C3 -161.3(2)
C11 Fe C2 C1 -113.70(14)
C10 Fe C2 C1 -70.84(16)
C5 Fe C2 C1 39.17(14)
C12 Fe C2 C1 -153.85(14)
C13 Fe C2 C1 -179.0(3)
C3 Fe C2 C1 120.0(2)
C4 Fe C2 C1 83.06(15)
C14 Fe C2 C1 -41.3(3)
C1 C2 C3 C4 0.6(3)
Fe C2 C3 C4 58.82(17)
C1 C2 C3 Fe -58.21(15)
C1 Fe C3 C4 -82.08(15)
C2 Fe C3 C4 -120.0(2)
C11 Fe C3 C4 168.71(14)
C10 Fe C3 C4 -144.4(2)
C5 Fe C3 C4 -37.50(14)
C12 Fe C3 C4 123.35(15)
C13 Fe C3 C4 78.74(18)
C14 Fe C3 C4 30.5(4)
C1 Fe C3 C2 37.92(14)
C11 Fe C3 C2 -71.30(17)
C10 Fe C3 C2 -24.4(3)
C5 Fe C3 C2 82.50(15)
C12 Fe C3 C2 -116.65(15)
C13 Fe C3 C2 -161.26(14)
C4 Fe C3 C2 120.0(2)
C14 Fe C3 C2 150.5(3)
C2 C3 C4 C5 0.4(3)
Fe C3 C4 C5 58.18(16)
C2 C3 C4 Fe -57.82(17)
C1 Fe C4 C3 82.22(15)
C2 Fe C4 C3 37.42(14)
C11 Fe C4 C3 -33.0(4)
C10 Fe C4 C3 144.8(2)
C5 Fe C4 C3 119.9(2)
C12 Fe C4 C3 -80.27(18)
C13 Fe C4 C3 -124.86(15)
C14 Fe C4 C3 -169.55(14)
C1 Fe C4 C5 -37.67(14)
C2 Fe C4 C5 -82.48(15)
C11 Fe C4 C5 -152.9(3)
C10 Fe C4 C5 24.9(3)
C12 Fe C4 C5 159.83(14)
C13 Fe C4 C5 115.24(15)
C3 Fe C4 C5 -119.9(2)
C14 Fe C4 C5 70.55(17)
C3 C4 C5 C1 -1.2(3)
Fe C4 C5 C1 57.75(15)
C3 C4 C5 Fe -58.94(17)
C2 C1 C5 C4 1.5(2)
C6 C1 C5 C4 -174.4(2)
Fe C1 C5 C4 -59.25(16)
C2 C1 C5 Fe 60.79(15)
C6 C1 C5 Fe -115.2(2)
C1 Fe C5 C4 120.2(2)
C2 Fe C5 C4 80.84(16)
C11 Fe C5 C4 162.4(2)
C10 Fe C5 C4 -168.83(14)
C12 Fe C5 C4 -61.7(4)
C13 Fe C5 C4 -87.06(17)
C3 Fe C5 C4 36.99(15)
C14 Fe C5 C4 -126.62(15)
C2 Fe C5 C1 -39.36(14)
C11 Fe C5 C1 42.2(3)
C10 Fe C5 C1 70.98(15)
C12 Fe C5 C1 178.1(3)
C13 Fe C5 C1 152.74(13)
C3 Fe C5 C1 -83.20(15)
C4 Fe C5 C1 -120.2(2)
C14 Fe C5 C1 113.19(14)
C5 C1 C6 C8 121.3(2)
C2 C1 C6 C8 -53.8(3)
Fe C1 C6 C8 33.8(2)
C5 C1 C6 C7 -115.1(2)
C2 C1 C6 C7 69.8(3)
Fe C1 C6 C7 157.40(17)
C1 C6 C8 C9 -72.0(3)
C7 C6 C8 C9 164.1(2)
C16 N1 C9 C10 -169.41(19)
C15 N1 C9 C10 70.3(2)
C16 N1 C9 C8 -41.6(3)
C15 N1 C9 C8 -161.84(19)
C6 C8 C9 N1 -63.8(3)
C6 C8 C9 C10 63.8(3)
N1 C9 C10 C11 -166.61(19)
C8 C9 C10 C11 64.1(3)
N1 C9 C10 C14 14.9(3)
C8 C9 C10 C14 -114.4(2)
N1 C9 C10 Fe 108.30(19)
C8 C9 C10 Fe -21.0(2)
C1 Fe C10 C11 -121.89(13)
C2 Fe C10 C11 -82.51(15)
C5 Fe C10 C11 -161.13(13)
C12 Fe C10 C11 36.96(13)
C13 Fe C10 C11 80.79(14)
C3 Fe C10 C11 -65.0(3)
C4 Fe C10 C11 -179.0(2)
C14 Fe C10 C11 117.34(17)
C1 Fe C10 C14 120.77(13)
C2 Fe C10 C14 160.15(12)
C11 Fe C10 C14 -117.34(17)
C5 Fe C10 C14 81.54(14)
C12 Fe C10 C14 -80.37(13)
C13 Fe C10 C14 -36.55(12)
C3 Fe C10 C14 177.7(2)
C4 Fe C10 C14 63.6(3)
C1 Fe C10 C9 -6.10(19)
C2 Fe C10 C9 33.3(2)
C11 Fe C10 C9 115.8(2)
C5 Fe C10 C9 -45.3(2)
C12 Fe C10 C9 152.8(2)
C13 Fe C10 C9 -163.4(2)
C3 Fe C10 C9 50.8(3)
C4 Fe C10 C9 -63.2(3)
C14 Fe C10 C9 -126.9(2)
C14 C10 C11 C12 2.3(2)
C9 C10 C11 C12 -176.55(19)
Fe C10 C11 C12 -58.97(16)
C14 C10 C11 Fe 61.24(14)
C9 C10 C11 Fe -117.58(19)
C1 Fe C11 C12 -168.97(13)
C2 Fe C11 C12 -125.91(14)
C10 Fe C11 C12 120.55(19)
C5 Fe C11 C12 161.1(2)
C13 Fe C11 C12 38.08(14)
C3 Fe C11 C12 -86.13(16)
C4 Fe C11 C12 -60.8(4)
C14 Fe C11 C12 81.70(14)
C1 Fe C11 C10 70.48(15)
C2 Fe C11 C10 113.54(13)
C5 Fe C11 C10 40.6(3)
C12 Fe C11 C10 -120.55(19)
C13 Fe C11 C10 -82.48(13)
C3 Fe C11 C10 153.32(13)
C4 Fe C11 C10 178.6(3)
C14 Fe C11 C10 -38.85(12)
C10 C11 C12 C13 -1.0(3)
Fe C11 C12 C13 -59.75(15)
C10 C11 C12 Fe 58.71(15)
C1 Fe C12 C11 25.1(3)
C2 Fe C12 C11 71.81(17)
C10 Fe C12 C11 -37.43(13)
C5 Fe C12 C11 -151.8(3)
C13 Fe C12 C11 -118.8(2)
C3 Fe C12 C11 116.88(15)
C4 Fe C12 C11 160.66(15)
C14 Fe C12 C11 -81.54(14)
C1 Fe C12 C13 143.8(2)
C2 Fe C12 C13 -169.44(14)
C11 Fe C12 C13 118.8(2)
C10 Fe C12 C13 81.33(14)
C5 Fe C12 C13 -33.0(4)
C3 Fe C12 C13 -124.36(15)
C4 Fe C12 C13 -80.58(17)
C14 Fe C12 C13 37.22(13)
C11 C12 C13 C14 -0.6(3)
Fe C12 C13 C14 -59.75(15)
C11 C12 C13 Fe 59.12(15)
C1 Fe C13 C14 -26.4(3)
C2 Fe C13 C14 152.0(3)
C11 Fe C13 C14 81.69(14)
C10 Fe C13 C14 37.10(13)
C5 Fe C13 C14 -71.73(16)
C12 Fe C13 C14 119.77(19)
C3 Fe C13 C14 -160.20(14)
C4 Fe C13 C14 -116.79(14)
C1 Fe C13 C12 -146.2(2)
C2 Fe C13 C12 32.2(4)
C11 Fe C13 C12 -38.08(14)
C10 Fe C13 C12 -82.67(14)
C5 Fe C13 C12 168.50(14)
C3 Fe C13 C12 80.03(18)
C4 Fe C13 C12 123.43(15)
C14 Fe C13 C12 -119.77(19)
C17 N2 C14 C13 -25.0(3)
C17 N2 C14 C10 156.6(2)
C17 N2 C14 Fe 66.7(3)
C12 C13 C14 N2 -176.6(2)
Fe C13 C14 N2 124.6(2)
C12 C13 C14 C10 2.0(2)
Fe C13 C14 C10 -56.72(14)
C12 C13 C14 Fe 58.77(15)
C11 C10 C14 N2 176.0(2)
C9 C10 C14 N2 -5.3(4)
Fe C10 C14 N2 -124.1(2)
C11 C10 C14 C13 -2.6(2)
C9 C10 C14 C13 176.1(2)
Fe C10 C14 C13 57.30(15)
C11 C10 C14 Fe -59.93(14)
C9 C10 C14 Fe 118.7(2)
C1 Fe C14 N2 47.7(2)
C2 Fe C14 N2 76.9(3)
C11 Fe C14 N2 158.1(2)
C10 Fe C14 N2 119.0(2)
C5 Fe C14 N2 5.0(2)
C12 Fe C14 N2 -157.7(2)
C13 Fe C14 N2 -120.1(3)
C3 Fe C14 N2 -57.8(4)
C4 Fe C14 N2 -34.5(2)
C1 Fe C14 C13 167.81(13)
C2 Fe C14 C13 -162.9(2)
C11 Fe C14 C13 -81.72(14)
C10 Fe C14 C13 -120.91(18)
C5 Fe C14 C13 125.14(14)
C12 Fe C14 C13 -37.62(14)
C3 Fe C14 C13 62.3(4)
C4 Fe C14 C13 85.68(16)
C1 Fe C14 C10 -71.28(14)
C2 Fe C14 C10 -42.0(3)
C11 Fe C14 C10 39.18(12)
C5 Fe C14 C10 -113.96(13)
C12 Fe C14 C10 83.29(13)
C13 Fe C14 C10 120.91(18)
C3 Fe C14 C10 -176.8(3)
C4 Fe C14 C10 -153.42(13)
C14 N2 C17 C19 73.7(3)
C14 N2 C17 C18 -165.6(2)
N2 C17 C19 C24 29.6(3)
C18 C17 C19 C24 -90.4(3)
N2 C17 C19 C20 -153.3(2)
C18 C17 C19 C20 86.7(3)
C24 C19 C20 C21 0.6(4)
C17 C19 C20 C21 -176.6(3)
C19 C20 C21 C22 -0.8(5)
C20 C21 C22 C23 0.2(5)
C21 C22 C23 C24 0.6(5)
C22 C23 C24 C19 -0.8(4)
C20 C19 C24 C23 0.2(4)
C17 C19 C24 C23 177.3(2)
